data_7047833
loop_
_publ_author_name
'Bera, Sudip Kumar'
'Panda, Sanjib'
'Dey Baksi, Sourajit'
'Lahiri, Goutam Kumar'

_publ_section_title
;
 Diverse modes of functionalisation of ruthenium coordinated
 \b-ketoiminate analogues.
;
_journal_issue 44
_journal_name_full 'Dalton transactions (Cambridge, England : 2003)'
_journal_page_first 15897
_journal_page_last 15906
_journal_paper_doi 10.1039/c8dt02940g
_journal_volume 47
_journal_year 2018
_chemical_formula_sum 'C21 H26 N O5 Ru'
_chemical_formula_weight 473.50
_chemical_name_systematic 1a
_space_group_crystal_system monoclinic
_space_group_IT_number 14
_space_group_name_Hall '-P 2ybc'
_space_group_name_H-M_alt 'P 1 21/c 1'
_symmetry_space_group_name_Hall '-P 2ybc'
_symmetry_space_group_name_H-M 'P 1 21/c 1'
_atom_sites_solution_hydrogens geom
_audit_creation_method SHELXL-2017/1
_audit_update_record
;
2018-04-04 deposited with the CCDC.
2018-10-19 downloaded from the CCDC.
;
_cell_angle_alpha 90
_cell_angle_beta 99.644(3)
_cell_angle_gamma 90
_cell_formula_units_Z 4
_cell_length_a 8.3726(2)
_cell_length_b 12.5886(4)
_cell_length_c 20.3571(6)
_cell_measurement_reflns_used 23539
_cell_measurement_temperature 150(2)
_cell_measurement_theta_max 30.9060
_cell_measurement_theta_min 2.2270
_cell_volume 2115.30(11)
_computing_cell_refinement 'CrystalClear-SM Expert 2.1 b28'
_computing_data_collection 'CrystalClear-SM Expert 2.1 b28 (Rigaku, 2013)'
_computing_data_reduction 'CrystalClear-SM Expert 2.1 b28'
_computing_molecular_graphics ORTEP
_computing_publication_material ORTEP
_computing_structure_refinement 'SHELXL-2017/1 (Sheldrick, 2017)'
_computing_structure_solution 'SHELXT 2014/4 (Sheldrick, 2014)'
_diffrn_ambient_temperature 150(2)
_diffrn_measured_fraction_theta_full 0.993
_diffrn_measured_fraction_theta_max 0.993
_diffrn_measurement_device_type 'Rigaku Saturn724+'
_diffrn_measurement_method \w
_diffrn_radiation_type MoK\a
_diffrn_radiation_wavelength 0.71073
_diffrn_reflns_av_R_equivalents 0.0346
_diffrn_reflns_av_unetI/netI 0.0382
_diffrn_reflns_Laue_measured_fraction_full 0.993
_diffrn_reflns_Laue_measured_fraction_max 0.993
_diffrn_reflns_limit_h_max 9
_diffrn_reflns_limit_h_min -9
_diffrn_reflns_limit_k_max 14
_diffrn_reflns_limit_k_min -13
_diffrn_reflns_limit_l_max 21
_diffrn_reflns_limit_l_min -24
_diffrn_reflns_number 8861
_diffrn_reflns_point_group_measured_fraction_full 0.993
_diffrn_reflns_point_group_measured_fraction_max 0.993
_diffrn_reflns_theta_full 24.998
_diffrn_reflns_theta_max 24.998
_diffrn_reflns_theta_min 1.910
_exptl_absorpt_coefficient_mu 0.771
_exptl_absorpt_correction_T_max 1.00000
_exptl_absorpt_correction_T_min 0.51246
_exptl_absorpt_correction_type numerical
_exptl_absorpt_process_details 'NUMABS (Rigaku, 1999)'
_exptl_crystal_colour grey
_exptl_crystal_density_diffrn 1.487
_exptl_crystal_density_method 'not measured'
_exptl_crystal_description block
_exptl_crystal_F_000 972
_exptl_crystal_recrystallization_method 'Re-crystallisation from solvent'
_exptl_crystal_size_max 0.365
_exptl_crystal_size_mid 0.325
_exptl_crystal_size_min 0.102
_refine_diff_density_max 0.931
_refine_diff_density_min -0.999
_refine_diff_density_rms 0.380
_refine_ls_extinction_method none
_refine_ls_goodness_of_fit_ref 1.277
_refine_ls_hydrogen_treatment constr
_refine_ls_matrix_type full
_refine_ls_number_parameters 259
_refine_ls_number_reflns 3685
_refine_ls_number_restraints 0
_refine_ls_restrained_S_all 1.277
_refine_ls_R_factor_all 0.0380
_refine_ls_R_factor_gt 0.0290
_refine_ls_shift/su_max 0.001
_refine_ls_shift/su_mean 0.000
_refine_ls_structure_factor_coef Fsqd
_refine_ls_weighting_details 'w=1/[\s^2^(Fo^2^)+(0.0624P)^2^] where P=(Fo^2^+2Fc^2^)/3'
_refine_ls_weighting_scheme calc
_refine_ls_wR_factor_gt 0.0883
_refine_ls_wR_factor_ref 0.1102
_reflns_Friedel_coverage 0.000
_reflns_number_gt 3393
_reflns_number_total 3685
_reflns_threshold_expression 'I > 2\s(I)'
_cod_data_source_file c8dt02940g2.cif
_cod_data_source_block 1a
_cod_depositor_comments 'Adding full bibliography for 7047833--7047841.cif.'
_cod_original_cell_volume 2115.32(11)
_cod_database_code 7047833
_shelx_shelxl_version_number 2017/1
_shelx_space_group_comment
;
The symmetry employed for this shelxl refinement is uniquely defined
by the following loop, which should always be used as a source of
symmetry information in preference to the above space-group names.
They are only intended as comments.
;

loop_
_space_group_symop_operation_xyz
'x, y, z'
'-x, y+1/2, -z+1/2'
'-x, -y, -z'
'x, -y-1/2, z-1/2'

loop_
_atom_site_label
_atom_site_type_symbol
_atom_site_fract_x
_atom_site_fract_y
_atom_site_fract_z
_atom_site_U_iso_or_equiv
_atom_site_adp_type
_atom_site_occupancy
_atom_site_site_symmetry_order
_atom_site_calc_flag
_atom_site_refinement_flags_posn
_atom_site_refinement_flags_adp
Ru1 Ru 0.67789(3) 0.52623(2) 0.32206(2) 0.01427(13) Uani 1 1 d . .
O4 O 0.6112(2) 0.57897(14) 0.40714(10) 0.0172(4) Uani 1 1 d . .
O2 O 0.9027(3) 0.50622(16) 0.37488(11) 0.0180(5) Uani 1 1 d . .
O1 O 0.7427(3) 0.45814(16) 0.24230(12) 0.0216(5) Uani 1 1 d . .
O5 O 0.4535(3) 0.54448(15) 0.27067(12) 0.0189(5) Uani 1 1 d . .
O3 O 0.6060(2) 0.37719(15) 0.34525(11) 0.0195(5) Uani 1 1 d . .
N1 N 0.7402(3) 0.67280(18) 0.29504(13) 0.0170(5) Uani 1 1 d . .
C2 C 0.7726(4) 0.5093(3) 0.19106(17) 0.0225(7) Uani 1 1 d . .
C14 C 0.3439(3) 0.6279(2) 0.35835(16) 0.0205(7) Uani 1 1 d . .
H14 H 0.252026 0.662727 0.367338 0.025 Uiso 1 1 calc R U
C20 C 0.9535(3) 0.4190(2) 0.40424(15) 0.0165(6) Uani 1 1 d . .
C15 C 0.3363(3) 0.5890(2) 0.29414(15) 0.0181(6) Uani 1 1 d . .
C13 C 0.4736(3) 0.6208(2) 0.41090(16) 0.0188(6) Uani 1 1 d . .
C21 C 1.1231(4) 0.4229(2) 0.44219(16) 0.0218(7) Uani 1 1 d . .
H21A H 1.194586 0.449556 0.413772 0.033 Uiso 1 1 calc R U
H21B H 1.156534 0.352811 0.457118 0.033 Uiso 1 1 calc R U
H21C H 1.126678 0.468994 0.479999 0.033 Uiso 1 1 calc R U
C1 C 0.8083(4) 0.4390(3) 0.13497(18) 0.0325(8) Uani 1 1 d . .
H1A H 0.915056 0.409585 0.146575 0.049 Uiso 1 1 calc R U
H1B H 0.802119 0.480356 0.094998 0.049 Uiso 1 1 calc R U
H1C H 0.730282 0.382524 0.127756 0.049 Uiso 1 1 calc R U
C16 C 0.1788(4) 0.5976(3) 0.24644(17) 0.0265(7) Uani 1 1 d . .
H16A H 0.162658 0.669823 0.231642 0.040 Uiso 1 1 calc R U
H16B H 0.091257 0.576268 0.268497 0.040 Uiso 1 1 calc R U
H16C H 0.182069 0.552296 0.208763 0.040 Uiso 1 1 calc R U
C9 C 0.7455(4) 0.9160(2) 0.43828(17) 0.0288(8) Uani 1 1 d . .
H9 H 0.746567 0.969082 0.470132 0.035 Uiso 1 1 calc R U
C3 C 0.7808(4) 0.6182(3) 0.18524(16) 0.0249(7) Uani 1 1 d . .
H3 H 0.792164 0.643958 0.143441 0.030 Uiso 1 1 calc R U
C4 C 0.7740(3) 0.6962(2) 0.23539(15) 0.0192(7) Uani 1 1 d . .
C18 C 0.7008(3) 0.3080(2) 0.37604(15) 0.0174(6) Uani 1 1 d . .
C10 C 0.6267(4) 0.9147(2) 0.38200(17) 0.0246(7) Uani 1 1 d . .
H10 H 0.548800 0.968012 0.375859 0.030 Uiso 1 1 calc R U
C17 C 0.6262(4) 0.2008(2) 0.38227(17) 0.0249(7) Uani 1 1 d . .
H17A H 0.530283 0.208491 0.401897 0.037 Uiso 1 1 calc R U
H17B H 0.702260 0.155999 0.409999 0.037 Uiso 1 1 calc R U
H17C H 0.598392 0.169345 0.338901 0.037 Uiso 1 1 calc R U
C19 C 0.8638(3) 0.3254(2) 0.40383(16) 0.0197(7) Uani 1 1 d . .
H19 H 0.919063 0.267119 0.424616 0.024 Uiso 1 1 calc R U
C7 C 0.8616(4) 0.7571(2) 0.40000(16) 0.0227(7) Uani 1 1 d . .
H7 H 0.939500 0.703723 0.406325 0.027 Uiso 1 1 calc R U
C8 C 0.8637(4) 0.8366(2) 0.44652(17) 0.0291(8) Uani 1 1 d . .
H8 H 0.944773 0.837505 0.483846 0.035 Uiso 1 1 calc R U
C12 C 0.4576(4) 0.6627(3) 0.47840(17) 0.0279(8) Uani 1 1 d . .
H12A H 0.472178 0.605619 0.510137 0.042 Uiso 1 1 calc R U
H12B H 0.351798 0.693030 0.476825 0.042 Uiso 1 1 calc R U
H12C H 0.538367 0.716142 0.491485 0.042 Uiso 1 1 calc R U
C5 C 0.8130(4) 0.8082(2) 0.21788(18) 0.0278(7) Uani 1 1 d . .
H5A H 0.715186 0.843971 0.198492 0.042 Uiso 1 1 calc R U
H5B H 0.886810 0.807056 0.186515 0.042 Uiso 1 1 calc R U
H5C H 0.862003 0.845028 0.257454 0.042 Uiso 1 1 calc R U
C11 C 0.6224(4) 0.8356(2) 0.33508(16) 0.0202(7) Uani 1 1 d . .
H11 H 0.540426 0.834532 0.298104 0.024 Uiso 1 1 calc R U
C6 C 0.7420(4) 0.7567(2) 0.34327(16) 0.0176(6) Uani 1 1 d . .

loop_
_atom_site_aniso_label
_atom_site_aniso_U_11
_atom_site_aniso_U_22
_atom_site_aniso_U_33
_atom_site_aniso_U_23
_atom_site_aniso_U_13
_atom_site_aniso_U_12
Ru1 0.01127(18) 0.0154(2) 0.0154(2) 0.00061(8) 0.00009(12) -0.00014(7)
O4 0.0171(11) 0.0175(10) 0.0165(12) 0.0019(8) 0.0021(9) -0.0026(8)
O2 0.0143(11) 0.0173(10) 0.0213(13) 0.0010(9) -0.0004(9) -0.0001(8)
O1 0.0175(12) 0.0249(11) 0.0218(13) -0.0020(9) 0.0017(10) 0.0033(8)
O5 0.0155(11) 0.0216(10) 0.0186(13) 0.0003(9) 0.0006(9) 0.0010(8)
O3 0.0146(10) 0.0175(10) 0.0245(13) -0.0003(9) -0.0020(9) -0.0005(8)
N1 0.0125(12) 0.0201(13) 0.0182(15) 0.0031(10) 0.0021(10) 0.0010(9)
C2 0.0104(16) 0.0361(19) 0.0201(19) -0.0032(14) -0.0003(14) 0.0070(13)
C14 0.0130(14) 0.0221(15) 0.0268(19) 0.0030(13) 0.0047(13) -0.0001(11)
C20 0.0164(15) 0.0227(16) 0.0110(16) 0.0001(12) 0.0039(12) 0.0027(11)
C15 0.0179(16) 0.0170(14) 0.0195(17) 0.0058(12) 0.0037(13) -0.0018(11)
C13 0.0198(16) 0.0141(14) 0.0233(18) 0.0019(12) 0.0061(13) -0.0059(11)
C21 0.0176(16) 0.0288(17) 0.0183(17) 0.0023(13) 0.0008(13) 0.0002(12)
C1 0.032(2) 0.043(2) 0.023(2) -0.0048(16) 0.0061(16) 0.0099(16)
C16 0.0147(15) 0.0356(18) 0.027(2) 0.0008(14) -0.0013(14) 0.0016(13)
C9 0.044(2) 0.0199(17) 0.0232(19) -0.0023(13) 0.0059(16) -0.0079(14)
C3 0.0180(15) 0.042(2) 0.0148(17) 0.0040(14) 0.0027(13) 0.0066(14)
C4 0.0082(14) 0.0286(16) 0.0205(18) 0.0069(13) 0.0012(12) 0.0020(11)
C18 0.0201(15) 0.0203(15) 0.0130(17) -0.0019(11) 0.0062(13) 0.0006(11)
C10 0.0267(17) 0.0187(16) 0.028(2) 0.0030(13) 0.0036(15) -0.0019(12)
C17 0.0272(17) 0.0195(16) 0.028(2) -0.0027(13) 0.0042(15) -0.0031(13)
C19 0.0174(15) 0.0187(15) 0.0230(18) 0.0045(13) 0.0034(13) 0.0036(11)
C7 0.0228(16) 0.0208(15) 0.0230(19) 0.0075(13) -0.0002(14) -0.0039(12)
C8 0.037(2) 0.0237(17) 0.0223(19) 0.0048(13) -0.0061(15) -0.0129(14)
C12 0.0255(17) 0.0371(19) 0.022(2) -0.0019(14) 0.0075(15) 0.0003(13)
C5 0.0296(18) 0.0323(18) 0.0235(19) 0.0093(14) 0.0103(15) 0.0027(14)
C11 0.0183(15) 0.0183(15) 0.0235(18) 0.0035(12) 0.0025(13) -0.0044(12)
C6 0.0177(15) 0.0166(14) 0.0189(17) 0.0053(12) 0.0043(13) -0.0038(11)

loop_
_atom_type_symbol
_atom_type_description
_atom_type_scat_dispersion_real
_atom_type_scat_dispersion_imag
_atom_type_scat_source
C C 0.0033 0.0016 'International Tables Vol C Tables 4.2.6.8 and 6.1.1.4'
H H 0.0000 0.0000 'International Tables Vol C Tables 4.2.6.8 and 6.1.1.4'
N N 0.0061 0.0033 'International Tables Vol C Tables 4.2.6.8 and 6.1.1.4'
O O 0.0106 0.0060 'International Tables Vol C Tables 4.2.6.8 and 6.1.1.4'
Ru Ru -1.2594 0.8363 'International Tables Vol C Tables 4.2.6.8 and 6.1.1.4'

loop_
_geom_angle_atom_site_label_1
_geom_angle_atom_site_label_2
_geom_angle_atom_site_label_3
_geom_angle
O1 Ru1 O5 89.05(9)
O1 Ru1 N1 93.05(9)
O5 Ru1 N1 90.89(9)
O1 Ru1 O4 173.67(8)
O5 Ru1 O4 92.30(9)
N1 Ru1 O4 93.12(9)
O1 Ru1 O2 91.35(9)
O5 Ru1 O2 179.07(8)
N1 Ru1 O2 89.93(9)
O4 Ru1 O2 87.21(9)
O1 Ru1 O3 85.66(8)
O5 Ru1 O3 86.53(8)
N1 Ru1 O3 177.13(9)
O4 Ru1 O3 88.25(8)
O2 Ru1 O3 92.66(8)
C13 O4 Ru1 124.6(2)
C20 O2 Ru1 123.99(19)
C2 O1 Ru1 124.27(19)
C15 O5 Ru1 124.1(2)
C18 O3 Ru1 123.90(18)
C4 N1 C6 118.8(2)
C4 N1 Ru1 123.9(2)
C6 N1 Ru1 117.28(18)
O1 C2 C3 125.9(3)
O1 C2 C1 114.2(3)
C3 C2 C1 119.8(3)
C15 C14 C13 127.4(3)
C15 C14 H14 116.3
C13 C14 H14 116.3
O2 C20 C19 125.5(3)
O2 C20 C21 114.9(2)
C19 C20 C21 119.5(3)
O5 C15 C14 125.8(3)
O5 C15 C16 115.6(3)
C14 C15 C16 118.6(3)
O4 C13 C14 125.0(3)
O4 C13 C12 114.8(3)
C14 C13 C12 120.2(3)
C20 C21 H21A 109.5
C20 C21 H21B 109.5
H21A C21 H21B 109.5
C20 C21 H21C 109.5
H21A C21 H21C 109.5
H21B C21 H21C 109.5
C2 C1 H1A 109.5
C2 C1 H1B 109.5
H1A C1 H1B 109.5
C2 C1 H1C 109.5
H1A C1 H1C 109.5
H1B C1 H1C 109.5
C15 C16 H16A 109.5
C15 C16 H16B 109.5
H16A C16 H16B 109.5
C15 C16 H16C 109.5
H16A C16 H16C 109.5
H16B C16 H16C 109.5
C10 C9 C8 119.1(3)
C10 C9 H9 120.4
C8 C9 H9 120.4
C2 C3 C4 127.9(3)
C2 C3 H3 116.0
C4 C3 H3 116.0
N1 C4 C3 123.0(3)
N1 C4 C5 120.9(3)
C3 C4 C5 116.1(3)
O3 C18 C19 125.2(3)
O3 C18 C17 115.0(3)
C19 C18 C17 119.7(3)
C11 C10 C9 121.0(3)
C11 C10 H10 119.5
C9 C10 H10 119.5
C18 C17 H17A 109.5
C18 C17 H17B 109.5
H17A C17 H17B 109.5
C18 C17 H17C 109.5
H17A C17 H17C 109.5
H17B C17 H17C 109.5
C20 C19 C18 128.2(3)
C20 C19 H19 115.9
C18 C19 H19 115.9
C8 C7 C6 119.7(3)
C8 C7 H7 120.1
C6 C7 H7 120.1
C7 C8 C9 120.7(3)
C7 C8 H8 119.6
C9 C8 H8 119.6
C13 C12 H12A 109.5
C13 C12 H12B 109.5
H12A C12 H12B 109.5
C13 C12 H12C 109.5
H12A C12 H12C 109.5
H12B C12 H12C 109.5
C4 C5 H5A 109.5
C4 C5 H5B 109.5
H5A C5 H5B 109.5
C4 C5 H5C 109.5
H5A C5 H5C 109.5
H5B C5 H5C 109.5
C10 C11 C6 119.7(3)
C10 C11 H11 120.2
C6 C11 H11 120.2
C7 C6 C11 119.7(3)
C7 C6 N1 119.3(3)
C11 C6 N1 120.9(3)

loop_
_geom_bond_atom_site_label_1
_geom_bond_atom_site_label_2
_geom_bond_distance
Ru1 O1 1.990(2)
Ru1 O5 2.005(2)
Ru1 N1 2.019(2)
Ru1 O4 2.019(2)
Ru1 O2 2.021(2)
Ru1 O3 2.0494(19)
O4 C13 1.281(3)
O2 C20 1.288(4)
O1 C2 1.286(4)
O5 C15 1.289(4)
O3 C18 1.271(3)
N1 C4 1.325(4)
N1 C6 1.441(4)
C2 C3 1.379(5)
C2 C1 1.513(5)
C14 C15 1.388(4)
C14 C13 1.394(4)
C14 H14 0.9300
C20 C19 1.397(4)
C20 C21 1.499(4)
C15 C16 1.505(4)
C13 C12 1.498(4)
C21 H21A 0.9600
C21 H21B 0.9600
C21 H21C 0.9600
C1 H1A 0.9600
C1 H1B 0.9600
C1 H1C 0.9600
C16 H16A 0.9600
C16 H16B 0.9600
C16 H16C 0.9600
C9 C10 1.386(5)
C9 C8 1.397(5)
C9 H9 0.9300
C3 C4 1.424(4)
C3 H3 0.9300
C4 C5 1.504(4)
C18 C19 1.404(4)
C18 C17 1.502(4)
C10 C11 1.376(4)
C10 H10 0.9300
C17 H17A 0.9600
C17 H17B 0.9600
C17 H17C 0.9600
C19 H19 0.9300
C7 C8 1.376(4)
C7 C6 1.396(4)
C7 H7 0.9300
C8 H8 0.9300
C12 H12A 0.9600
C12 H12B 0.9600
C12 H12C 0.9600
C5 H5A 0.9600
C5 H5B 0.9600
C5 H5C 0.9600
C11 C6 1.400(4)
C11 H11 0.9300

loop_
_geom_torsion_atom_site_label_1
_geom_torsion_atom_site_label_2
_geom_torsion_atom_site_label_3
_geom_torsion_atom_site_label_4
_geom_torsion
Ru1 O1 C2 C3 6.8(4)
Ru1 O1 C2 C1 -176.0(2)
Ru1 O2 C20 C19 0.6(4)
Ru1 O2 C20 C21 -178.36(18)
Ru1 O5 C15 C14 -2.2(4)
Ru1 O5 C15 C16 178.14(18)
C13 C14 C15 O5 -4.6(5)
C13 C14 C15 C16 175.1(3)
Ru1 O4 C13 C14 6.0(4)
Ru1 O4 C13 C12 -174.82(18)
C15 C14 C13 O4 2.4(5)
C15 C14 C13 C12 -176.7(3)
O1 C2 C3 C4 6.6(5)
C1 C2 C3 C4 -170.4(3)
C6 N1 C4 C3 177.8(3)
Ru1 N1 C4 C3 -4.5(4)
C6 N1 C4 C5 -0.2(4)
Ru1 N1 C4 C5 177.5(2)
C2 C3 C4 N1 -7.7(5)
C2 C3 C4 C5 170.4(3)
Ru1 O3 C18 C19 5.9(4)
Ru1 O3 C18 C17 -174.59(19)
C8 C9 C10 C11 1.1(5)
O2 C20 C19 C18 -4.4(5)
C21 C20 C19 C18 174.6(3)
O3 C18 C19 C20 0.6(5)
C17 C18 C19 C20 -178.9(3)
C6 C7 C8 C9 1.3(5)
C10 C9 C8 C7 -0.9(5)
C9 C10 C11 C6 -1.7(5)
C8 C7 C6 C11 -1.8(4)
C8 C7 C6 N1 -179.7(3)
C10 C11 C6 C7 2.0(4)
C10 C11 C6 N1 179.8(3)
C4 N1 C6 C7 -112.1(3)
Ru1 N1 C6 C7 70.0(3)
C4 N1 C6 C11 70.1(4)
Ru1 N1 C6 C11 -107.8(3)
